data_2010182
loop_
_publ_author_name
'Wong, W.-T.'

_publ_section_title
;
 <i>N</i>,<i>N</i>'-Bis(methoxycarbonyl)-2,5-dimethylhexane-2,5-diamine
;
_journal_issue 11
_journal_name_full 'Acta Crystallographica Section C'
_journal_page_first 1796
_journal_page_last 1798
_journal_paper_doi 10.1107/S0108270194001162
_journal_volume 50
_journal_year 1994
_chemical_formula_sum 'C12 H24 N2 O4'
_chemical_formula_weight 260.33
_space_group_IT_number 14
_symmetry_cell_setting monoclinic
_symmetry_space_group_name_Hall '-P 2yn'
_symmetry_space_group_name_H-M 'P 1 21/n 1'
_atom_type_scat_source IntTabIV
_cell_angle_alpha 90
_cell_angle_beta 94.390(10)
_cell_angle_gamma 90
_cell_formula_units_Z 4
_cell_length_a 9.2650(10)
_cell_length_b 9.3540(10)
_cell_length_c 17.399(2)
_cell_measurement_reflns_used 25
_cell_measurement_theta_max 15
_cell_measurement_theta_min 10
_cell_volume 1503.5(3)
_diffrn_measurement_device 'Enraf-Nonius CAD-4'
_diffrn_measurement_method \w-2\q
_diffrn_radiation_type MoK\a
_diffrn_radiation_wavelength 0.71073
_diffrn_reflns_av_R_equivalents 0.022
_diffrn_reflns_limit_h_max 0
_diffrn_reflns_limit_h_min -9
_diffrn_reflns_limit_k_max 10
_diffrn_reflns_limit_k_min 0
_diffrn_reflns_limit_l_max 16
_diffrn_reflns_limit_l_min -16
_diffrn_reflns_number 2316
_diffrn_reflns_theta_max 22.5
_diffrn_standards_decay_% 0.3
_diffrn_standards_interval_time 120
_diffrn_standards_number 3
_exptl_absorpt_coefficient_mu 0.08
_exptl_absorpt_correction_type none
_exptl_crystal_colour Colourless
_exptl_crystal_density_diffrn 1.150
_exptl_crystal_density_meas 1.151
_exptl_crystal_description Prism
_exptl_crystal_size_max 0.28
_exptl_crystal_size_mid 0.21
_exptl_crystal_size_min 0.07
_refine_diff_density_max 0.17
_refine_diff_density_min -0.15
_refine_ls_goodness_of_fit_obs 1.33
_refine_ls_hydrogen_treatment ' refxyz for HN, noref for other H atoms'
_refine_ls_number_parameters 169
_refine_ls_number_reflns 1067
_refine_ls_R_factor_obs 0.048
_refine_ls_shift/esd_max 0.03
_refine_ls_structure_factor_coef F
_refine_ls_weighting_details 'w = 4F~o~^2^/[\s^2^(F~o~^2^) + (0.055F~o~^2^)^2^]'
_refine_ls_weighting_scheme calc
_refine_ls_wR_factor_obs 0.055
_reflns_number_observed 1067
_reflns_number_total 2104
_reflns_observed_criterion F~o~>3\s(F~o~)
_cod_data_source_file hl1050.cif
_cod_data_source_block hl1050_structure_1_of_1
_cod_depositor_comments
;
The following automatic conversions were performed:

'_refine_ls_weighting_scheme' value ' w = 4F~o~^2^/[\s^2^(F~o~^2^) +
(0.055F~o~^2^)^2^]' was changed to 'calc'. New tag
'_refine_ls_weighting_details' was created. The value of the new tag
was set to 'w = 4F~o~^2^/[\s^2^(F~o~^2^) + (0.055F~o~^2^)^2^]'.

Automatic conversion script
Id: cif_fix_values 3143 2015-03-26 13:38:13Z robertas 
;
_cod_original_cell_volume 1503.5(5)
_cod_original_sg_symbol_H-M 'P 21/n'
_cod_database_code 2010182

loop_
_symmetry_equiv_pos_as_xyz
x,y,z
-x,-y,-z
1/2+x,1/2-y,1/2+z
-1/2-x,-1/2+y,-1/2-z

loop_
_atom_site_label
_atom_site_fract_x
_atom_site_fract_y
_atom_site_fract_z
O(1) .4637(3) .4017(3) .69010(10)
O(2) .3504(3) .4420(3) .5733(2)
O(3) .7705(3) -.1322(3) .54130(10)
O(4) .8961(3) -.2645(3) .63130(10)
N(1) .3782(3) .2197(3) .6125(2)
N(2) .8774(3) -.0343(3) .6515(2)
C(1) .4273(4) .0975(4) .6615(2)
C(2) .3901(5) -.0373(4) .6141(2)
C(3) .3444(4) .0948(5) .7339(2)
C(4) .4020(4) .3562(4) .6316(2)
C(5) .3718(5) .5928(4) .5841(3)
C(6) .5894(4) .1046(4) .6842(2)
C(7) .6832(4) .1441(4) .6187(2)
C(8) .8456(4) .1188(4) .6360(2)
C(9) .9023(4) .1994(4) .7078(2)
C(10) .9265(5) .1675(4) .5673(2)
C(11) .8407(4) -.1402(4) .6026(2)
C(12) .8632(6) -.3912(4) .5877(3)
H(N1) .330(4) .200(5) .570(2)
H(N2) .924(4) -.056(5) .694(2)
H(2A) .438 -.035 .568
H(2B) .421 -.119 .643
H(2C) .288 -.042 .602
H(3A) .244 .083 .720
H(3B) .379 .016 .765
H(3C) .360 .181 .762
H(5A) .472 .614 .590
H(5B) .329 .644 .541
H(5C) .327 .621 .629
H(6A) .620 .013 .703
H(6B) .605 .173 .725
H(7A) .670 .243 .609
H(7B) .650 .091 .574
H(9A) 1.003 .183 .717
H(9B) .885 .299 .700
H(9C) .854 .167 .751
H(10A) .896 .111 .523
H(10B) .905 .265 .557
H(10C) 1.028 .156 .579
H(12A) .894 -.384 .537
H(12B) .909 -.471 .613
H(12C) .761 -.404 .585

loop_
_geom_angle_atom_site_label_1
_geom_angle_atom_site_label_2
_geom_angle_atom_site_label_3
_geom_angle
_geom_angle_publ_flag
C(4) O(2) C(5) 116.6(3) yes
C(11) O(4) C(12) 117.2(3) yes
C(1) N(1) C(4) 124.1(3) yes
C(8) N(2) C(11) 124.3(3) yes
N(1) C(1) C(2) 106.3(3) yes
N(1) C(1) C(3) 109.7(3) yes
N(1) C(1) C(6) 111.7(3) yes
C(2) C(1) C(3) 108.9(3) yes
C(2) C(1) C(6) 110.6(4) yes
C(3) C(1) C(6) 109.6(3) yes
O(1) C(4) O(2) 122.7(3) yes
O(1) C(4) N(1) 127.3(3) yes
O(2) C(4) N(1) 109.9(3) yes
C(1) C(6) C(7) 114.9(3) yes
C(6) C(7) C(8) 115.1(3) yes
N(2) C(8) C(7) 111.4(3) yes
N(2) C(8) C(9) 106.1(3) yes
N(2) C(8) C(10) 109.1(3) yes
C(7) C(8) C(9) 111.0(3) yes
C(7) C(8) C(10) 109.5(3) yes
C(9) C(8) C(10) 109.6(4) yes
O(3) C(11) O(4) 123.0(3) yes
O(3) C(11) N(2) 127.8(3) yes
O(4) C(11) N(2) 109.4(3) yes

loop_
_geom_bond_atom_site_label_1
_geom_bond_atom_site_label_2
_geom_bond_distance
_geom_bond_publ_flag
O(1) C(4) 1.207(4) yes
O(2) C(4) 1.352(4) yes
O(2) C(5) 1.435(5) yes
O(3) C(11) 1.208(5) yes
O(4) C(11) 1.351(4) yes
O(4) C(12) 1.428(5) yes
N(1) C(1) 1.476(4) yes
N(1) C(4) 1.333(5) yes
N(2) C(8) 1.483(5) yes
N(2) C(11) 1.333(4) yes
C(1) C(2) 1.531(5) yes
C(1) C(3) 1.527(5) yes
C(1) C(6) 1.525(5) yes
C(6) C(7) 1.530(5) yes
C(7) C(8) 1.530(5) yes
C(8) C(9) 1.518(5) yes
C(8) C(10) 1.528(5) yes

loop_
_geom_torsion_atom_site_label_1
_geom_torsion_atom_site_label_2
_geom_torsion_atom_site_label_3
_geom_torsion_atom_site_label_4
_geom_torsion
_geom_torsion_publ_flag
C(5) O(2) C(4) O(1) -0.2(5) yes
C(5) O(2) C(4) N(1) -178.2(3) yes
C(12) O(4) C(11) O(3) -2.9(5) yes
C(12) O(4) C(11) N(2) 177.8(3) yes
C(4) N(1) C(1) C(2) -174.6(3) yes
C(4) N(1) C(1) C(3) 67.9(4) yes
C(4) N(1) C(1) C(6) -53.8(4) yes
